data_4324831
loop_
_publ_author_name
'Rampal Pandey'
'Prashant Kumar'
'Ashish Kumar Singh'
'Mohammad Shahid'
'Pei-zhou Li'
'Sanjay Kumar Singh'
'Qiang Xu'
'Arvind Misra'
'Daya Shankar Pandey'

_publ_section_title
;
 Fluorescent Zinc(II) Complex Exhibiting "On-Off-On" Switching Toward Cu2+
 and Ag+ Ions
;
_journal_name_full 'Inorganic Chemistry'
_journal_page_first 3189
_journal_page_last 3197
_journal_paper_doi 10.1021/ic1018086
_journal_volume 50
_journal_year 2011
_chemical_formula_sum 'C23 H22 Cu N2 O3'
_chemical_formula_weight 437.97
_chemical_name_systematic
; 
 ? 
;
_space_group_IT_number 14
_symmetry_space_group_name_Hall '-P 2yn'
_symmetry_space_group_name_H-M 'P 1 21/n 1'
_atom_sites_solution_hydrogens geom
_atom_sites_solution_primary direct
_atom_sites_solution_secondary difmap
_audit_creation_method SHELXL-97
_cell_angle_alpha 90.00
_cell_angle_beta 103.09(3)
_cell_angle_gamma 90.00
_cell_formula_units_Z 4
_cell_length_a 8.2097(16)
_cell_length_b 17.960(4)
_cell_length_c 14.016(3)
_cell_measurement_temperature 293(2)
_cell_volume 2012.9(8)
_computing_structure_refinement 'SHELXL-97 (Sheldrick, 1997)'
_computing_structure_solution 'SHELXS-97 (Sheldrick, 1990)'
_diffrn_ambient_temperature 293(2)
_diffrn_measured_fraction_theta_full 0.996
_diffrn_measured_fraction_theta_max 0.996
_diffrn_radiation_monochromator graphite
_diffrn_radiation_source 'fine-focus sealed tube'
_diffrn_radiation_type MoK\a
_diffrn_radiation_wavelength 0.71073
_diffrn_reflns_av_R_equivalents 0.1342
_diffrn_reflns_av_sigmaI/netI 0.1141
_diffrn_reflns_limit_h_max 10
_diffrn_reflns_limit_h_min -10
_diffrn_reflns_limit_k_max 23
_diffrn_reflns_limit_k_min -22
_diffrn_reflns_limit_l_max 18
_diffrn_reflns_limit_l_min -18
_diffrn_reflns_number 18464
_diffrn_reflns_theta_full 27.47
_diffrn_reflns_theta_max 27.47
_diffrn_reflns_theta_min 2.98
_exptl_absorpt_coefficient_mu 1.112
_exptl_absorpt_correction_T_max 0.7315
_exptl_absorpt_correction_T_min 0.6903
_exptl_absorpt_correction_type multi-scan
_exptl_crystal_density_diffrn 1.445
_exptl_crystal_F_000 908
_exptl_crystal_size_max 0.36
_exptl_crystal_size_mid 0.32
_exptl_crystal_size_min 0.30
_refine_diff_density_max 0.549
_refine_diff_density_min -0.363
_refine_diff_density_rms 0.063
_refine_ls_extinction_method none
_refine_ls_goodness_of_fit_ref 1.050
_refine_ls_hydrogen_treatment mixed
_refine_ls_matrix_type full
_refine_ls_number_parameters 273
_refine_ls_number_reflns 4598
_refine_ls_number_restraints 3
_refine_ls_restrained_S_all 1.050
_refine_ls_R_factor_all 0.2012
_refine_ls_R_factor_gt 0.1005
_refine_ls_shift/su_max 0.000
_refine_ls_shift/su_mean 0.000
_refine_ls_structure_factor_coef Fsqd
_refine_ls_weighting_details 'calc w=1/[\s^2^(Fo^2^)+(0.0163P)^2^+4.8377P] where P=(Fo^2^+2Fc^2^)/3'
_refine_ls_weighting_scheme calc
_refine_ls_wR_factor_gt 0.1364
_refine_ls_wR_factor_ref 0.1686
_reflns_number_gt 2225
_reflns_number_total 4598
_reflns_threshold_expression >2sigma(I)
_cod_data_source_file ic1018086_si_002_3.cif
_cod_data_source_block 2
_cod_original_cell_volume 2013.0(7)
_cod_original_sg_symbol_H-M 'P 21/n'
_cod_database_code 4324831

loop_
_symmetry_equiv_pos_as_xyz
'x, y, z'
'-x+1/2, y+1/2, -z+1/2'
'-x, -y, -z'
'x-1/2, -y-1/2, z-1/2'

loop_
_atom_site_label
_atom_site_type_symbol
_atom_site_fract_x
_atom_site_fract_y
_atom_site_fract_z
_atom_site_U_iso_or_equiv
_atom_site_adp_type
_atom_site_occupancy
_atom_site_symmetry_multiplicity
_atom_site_calc_flag
_atom_site_refinement_flags
Cu1 Cu 0.37705(10) 0.16373(4) 0.84535(6) 0.0689(3) Uani 1 1 d .
C9 C 0.5781(7) 0.0550(3) 1.0934(4) 0.0527(15) Uani 1 1 d .
C23 C 0.0670(8) 0.1543(4) 0.7008(5) 0.0652(17) Uani 1 1 d .
C18 C 0.0924(8) 0.0774(4) 0.6828(5) 0.0623(17) Uani 1 1 d .
C22 C -0.0804(8) 0.1871(4) 0.6464(5) 0.0705(19) Uani 1 1 d .
H22 H -0.1045 0.2360 0.6600 0.085 Uiso 1 1 calc R
C15 C 0.2897(8) 0.0989(3) 1.0573(5) 0.0617(17) Uani 1 1 d .
C8 C 0.4548(7) 0.1039(3) 1.0470(5) 0.0550(16) Uani 1 1 d .
C19 C -0.0230(8) 0.0407(4) 0.6093(5) 0.0714(19) Uani 1 1 d .
H19 H -0.0048 -0.0091 0.5968 0.086 Uiso 1 1 calc R
C11 C 0.5314(7) -0.0036(3) 1.1485(4) 0.0550(15) Uani 1 1 d .
C14 C 0.2522(8) 0.0416(4) 1.1143(5) 0.0660(18) Uani 1 1 d .
H14 H 0.1435 0.0380 1.1230 0.079 Uiso 1 1 calc R
C12 C 0.3673(8) -0.0105(3) 1.1588(5) 0.0632(17) Uani 1 1 d .
C7 C 0.6080(7) 0.2095(3) 1.0223(5) 0.0621(17) Uani 1 1 d .
H7 H 0.6525 0.2051 1.0892 0.075 Uiso 1 1 calc R
C21 C -0.1891(8) 0.1499(4) 0.5747(5) 0.078(2) Uani 1 1 d .
H21 H -0.2826 0.1744 0.5383 0.093 Uiso 1 1 calc R
C16 C 0.1555(7) 0.1525(3) 1.0074(5) 0.078(2) Uani 1 1 d .
H16A H 0.2052 0.1998 0.9993 0.118 Uiso 1 1 calc R
H16B H 0.0748 0.1587 1.0468 0.118 Uiso 1 1 calc R
H16C H 0.1011 0.1331 0.9444 0.118 Uiso 1 1 calc R
C17 C 0.2305(8) 0.0362(3) 0.7355(5) 0.0627(17) Uani 1 1 d .
H17 H 0.2371 -0.0131 0.7163 0.075 Uiso 1 1 calc R
C6 C 0.6708(8) 0.2701(3) 0.9723(6) 0.0661(18) Uani 1 1 d .
C5 C 0.8024(8) 0.3128(4) 1.0284(6) 0.078(2) Uani 1 1 d .
H5 H 0.8443 0.3013 1.0941 0.093 Uiso 1 1 calc R
C10 C 0.7590(7) 0.0610(3) 1.0865(5) 0.0638(17) Uani 1 1 d .
H10A H 0.7646 0.0841 1.0255 0.096 Uiso 1 1 calc R
H10B H 0.8073 0.0122 1.0896 0.096 Uiso 1 1 calc R
H10C H 0.8197 0.0906 1.1399 0.096 Uiso 1 1 calc R
C1 C 0.6065(9) 0.2864(3) 0.8733(6) 0.072(2) Uani 1 1 d .
C2 C 0.6797(9) 0.3460(4) 0.8326(6) 0.094(3) Uani 1 1 d .
H2 H 0.6405 0.3583 0.7670 0.113 Uiso 1 1 calc R
C13 C 0.3133(8) -0.0735(4) 1.2169(5) 0.083(2) Uani 1 1 d .
H13A H 0.2024 -0.0639 1.2255 0.125 Uiso 1 1 calc R
H13B H 0.3892 -0.0769 1.2799 0.125 Uiso 1 1 calc R
H13C H 0.3140 -0.1195 1.1822 0.125 Uiso 1 1 calc R
C20 C -0.1614(9) 0.0753(4) 0.5552(5) 0.080(2) Uani 1 1 d .
H20 H -0.2359 0.0497 0.5064 0.096 Uiso 1 1 calc R
C3 C 0.8086(10) 0.3861(4) 0.8893(8) 0.098(3) Uani 1 1 d .
H3 H 0.8565 0.4246 0.8607 0.117 Uiso 1 1 calc R
C4 C 0.8688(9) 0.3708(4) 0.9871(7) 0.091(3) Uani 1 1 d .
H4 H 0.9536 0.3997 1.0246 0.109 Uiso 1 1 calc R
O1 O 0.1723(5) 0.1936(2) 0.7629(3) 0.0804(14) Uani 1 1 d .
O2 O 0.4801(6) 0.2523(2) 0.8175(4) 0.0864(15) Uani 1 1 d .
N2 N 0.4957(6) 0.1607(2) 0.9829(4) 0.0563(13) Uani 1 1 d .
N1 N 0.3493(6) 0.0588(3) 0.8075(4) 0.0595(14) Uani 1 1 d .
O3 O 0.1917(13) 0.3553(3) 0.8076(6) 0.131(2) Uani 1 1 d D
H3B H 0.097(8) 0.329(5) 0.815(9) 0.22(7) Uiso 1 1 d D
H3A H 0.276(11) 0.327(6) 0.790(11) 0.33(10) Uiso 1 1 d D

loop_
_atom_site_aniso_label
_atom_site_aniso_U_11
_atom_site_aniso_U_22
_atom_site_aniso_U_33
_atom_site_aniso_U_23
_atom_site_aniso_U_13
_atom_site_aniso_U_12
Cu1 0.0671(5) 0.0516(4) 0.0831(6) 0.0070(5) 0.0067(4) -0.0029(4)
C9 0.051(3) 0.045(3) 0.064(4) -0.006(3) 0.017(3) 0.000(3)
C23 0.060(4) 0.065(4) 0.068(5) 0.013(4) 0.009(3) -0.002(4)
C18 0.058(4) 0.062(4) 0.065(5) 0.006(3) 0.012(3) 0.004(3)
C22 0.060(4) 0.060(4) 0.088(5) 0.015(4) 0.010(4) -0.003(3)
C15 0.055(4) 0.058(4) 0.072(5) -0.006(3) 0.013(3) 0.004(3)
C8 0.058(4) 0.039(3) 0.069(5) -0.001(3) 0.016(3) 0.002(3)
C19 0.075(5) 0.070(4) 0.068(5) 0.000(4) 0.013(4) 0.005(4)
C11 0.052(4) 0.051(3) 0.061(4) -0.006(3) 0.010(3) -0.002(3)
C14 0.056(4) 0.066(4) 0.079(5) -0.001(4) 0.022(4) -0.002(4)
C12 0.067(4) 0.056(4) 0.069(5) 0.002(3) 0.020(4) -0.002(4)
C7 0.059(4) 0.052(4) 0.075(5) 0.000(3) 0.014(3) 0.014(3)
C21 0.060(4) 0.076(5) 0.092(6) 0.023(4) 0.006(4) 0.001(4)
C16 0.057(4) 0.066(4) 0.113(6) 0.009(4) 0.021(4) 0.011(4)
C17 0.061(4) 0.057(4) 0.071(5) 0.005(3) 0.017(4) 0.003(3)
C6 0.056(4) 0.045(3) 0.099(6) 0.002(4) 0.021(4) 0.004(3)
C5 0.061(4) 0.060(4) 0.108(6) -0.011(4) 0.010(4) 0.000(4)
C10 0.055(4) 0.057(4) 0.081(5) 0.005(3) 0.020(3) 0.002(3)
C1 0.068(5) 0.047(4) 0.100(6) 0.008(4) 0.015(4) 0.005(4)
C2 0.085(5) 0.066(5) 0.131(7) 0.031(5) 0.024(5) -0.013(4)
C13 0.076(5) 0.080(5) 0.101(6) 0.018(4) 0.035(4) 0.001(4)
C20 0.067(5) 0.087(5) 0.078(5) 0.006(4) 0.001(4) -0.004(4)
C3 0.075(5) 0.065(5) 0.157(9) 0.027(5) 0.034(6) -0.008(4)
C4 0.066(5) 0.061(4) 0.142(8) 0.005(5) 0.017(5) -0.014(4)
O1 0.072(3) 0.056(3) 0.099(4) 0.003(3) -0.011(3) 0.004(2)
O2 0.091(3) 0.065(3) 0.095(4) 0.021(3) 0.003(3) -0.018(3)
N2 0.051(3) 0.040(2) 0.076(4) -0.003(3) 0.011(3) -0.001(3)
N1 0.056(3) 0.053(3) 0.069(4) 0.005(3) 0.015(3) 0.005(3)
O3 0.149(6) 0.085(4) 0.151(6) 0.007(4) 0.015(5) 0.012(5)

loop_
_atom_type_symbol
_atom_type_description
_atom_type_scat_dispersion_real
_atom_type_scat_dispersion_imag
_atom_type_scat_source
C C 0.0033 0.0016 'International Tables Vol C Tables 4.2.6.8 and 6.1.1.4'
H H 0.0000 0.0000 'International Tables Vol C Tables 4.2.6.8 and 6.1.1.4'
N N 0.0061 0.0033 'International Tables Vol C Tables 4.2.6.8 and 6.1.1.4'
O O 0.0106 0.0060 'International Tables Vol C Tables 4.2.6.8 and 6.1.1.4'
Cu Cu 0.3201 1.2651 'International Tables Vol C Tables 4.2.6.8 and 6.1.1.4'

loop_
_geom_angle_atom_site_label_1
_geom_angle_atom_site_label_2
_geom_angle_atom_site_label_3
_geom_angle
_geom_angle_site_symmetry_1
_geom_angle_site_symmetry_3
O2 Cu1 O1 90.7(2) . .
O2 Cu1 N2 94.6(2) . .
O1 Cu1 N2 141.9(2) . .
O2 Cu1 N1 141.9(2) . .
O1 Cu1 N1 94.3(2) . .
N2 Cu1 N1 104.0(2) . .
C8 C9 C11 118.0(5) . .
C8 C9 C10 123.2(5) . .
C11 C9 C10 118.7(5) . .
O1 C23 C22 120.0(6) . .
O1 C23 C18 123.1(6) . .
C22 C23 C18 116.9(6) . .
C19 C18 C17 117.9(6) . .
C19 C18 C23 119.1(6) . .
C17 C18 C23 123.1(6) . .
C21 C22 C23 122.4(6) . .
C21 C22 H22 118.8 . .
C23 C22 H22 118.8 . .
C14 C15 C8 117.1(6) . .
C14 C15 C16 120.6(6) . .
C8 C15 C16 122.3(6) . .
C9 C8 C15 122.2(6) . .
C9 C8 N2 119.4(5) . .
C15 C8 N2 118.4(5) . .
C20 C19 C18 122.3(7) . .
C20 C19 H19 118.9 . .
C18 C19 H19 118.9 . .
C12 C11 C9 120.8(6) . .
C12 C11 N1 118.6(5) . 3_657
C9 C11 N1 120.6(5) . 3_657
C12 C14 C15 123.4(6) . .
C12 C14 H14 118.3 . .
C15 C14 H14 118.3 . .
C14 C12 C11 118.3(6) . .
C14 C12 C13 119.8(6) . .
C11 C12 C13 121.9(6) . .
N2 C7 C6 126.6(6) . .
N2 C7 H7 116.7 . .
C6 C7 H7 116.7 . .
C22 C21 C20 120.5(6) . .
C22 C21 H21 119.8 . .
C20 C21 H21 119.8 . .
C15 C16 H16A 109.5 . .
C15 C16 H16B 109.5 . .
H16A C16 H16B 109.5 . .
C15 C16 H16C 109.5 . .
H16A C16 H16C 109.5 . .
H16B C16 H16C 109.5 . .
N1 C17 C18 127.9(6) . .
N1 C17 H17 116.0 . .
C18 C17 H17 116.0 . .
C1 C6 C5 120.5(6) . .
C1 C6 C7 122.7(6) . .
C5 C6 C7 116.8(7) . .
C4 C5 C6 120.6(7) . .
C4 C5 H5 119.7 . .
C6 C5 H5 119.7 . .
C9 C10 H10A 109.5 . .
C9 C10 H10B 109.5 . .
H10A C10 H10B 109.5 . .
C9 C10 H10C 109.5 . .
H10A C10 H10C 109.5 . .
H10B C10 H10C 109.5 . .
O2 C1 C6 124.5(6) . .
O2 C1 C2 118.0(7) . .
C6 C1 C2 117.4(7) . .
C3 C2 C1 120.5(8) . .
C3 C2 H2 119.8 . .
C1 C2 H2 119.8 . .
C12 C13 H13A 109.5 . .
C12 C13 H13B 109.5 . .
H13A C13 H13B 109.5 . .
C12 C13 H13C 109.5 . .
H13A C13 H13C 109.5 . .
H13B C13 H13C 109.5 . .
C19 C20 C21 118.7(7) . .
C19 C20 H20 120.6 . .
C21 C20 H20 120.6 . .
C2 C3 C4 121.8(7) . .
C2 C3 H3 119.1 . .
C4 C3 H3 119.1 . .
C5 C4 C3 119.2(7) . .
C5 C4 H4 120.4 . .
C3 C4 H4 120.4 . .
C23 O1 Cu1 128.7(4) . .
C1 O2 Cu1 127.4(4) . .
C7 N2 C8 116.9(5) . .
C7 N2 Cu1 123.2(4) . .
C8 N2 Cu1 119.9(4) . .
C17 N1 C11 116.0(5) . 3_657
C17 N1 Cu1 122.1(4) . .
C11 N1 Cu1 121.6(4) 3_657 .
H3B O3 H3A 116(4) . .

loop_
_geom_bond_atom_site_label_1
_geom_bond_atom_site_label_2
_geom_bond_distance
_geom_bond_site_symmetry_2
Cu1 O2 1.884(4) .
Cu1 O1 1.889(4) .
Cu1 N2 1.954(5) .
Cu1 N1 1.957(5) .
C9 C8 1.385(7) .
C9 C11 1.411(8) .
C9 C10 1.514(7) .
C23 O1 1.290(7) .
C23 C22 1.405(8) .
C23 C18 1.427(8) .
C18 C19 1.397(8) .
C18 C17 1.415(8) .
C22 C21 1.359(8) .
C22 H22 0.9300 .
C15 C14 1.381(8) .
C15 C8 1.398(8) .
C15 C16 1.510(8) .
C8 N2 1.448(7) .
C19 C20 1.365(8) .
C19 H19 0.9300 .
C11 C12 1.392(8) .
C11 N1 1.431(7) 3_657
C14 C12 1.374(8) .
C14 H14 0.9300 .
C12 C13 1.517(8) .
C7 N2 1.301(7) .
C7 C6 1.450(8) .
C7 H7 0.9300 .
C21 C20 1.396(9) .
C21 H21 0.9300 .
C16 H16A 0.9600 .
C16 H16B 0.9600 .
C16 H16C 0.9600 .
C17 N1 1.300(7) .
C17 H17 0.9300 .
C6 C1 1.401(9) .
C6 C5 1.411(8) .
C5 C4 1.364(9) .
C5 H5 0.9300 .
C10 H10A 0.9600 .
C10 H10B 0.9600 .
C10 H10C 0.9600 .
C1 O2 1.302(7) .
C1 C2 1.410(9) .
C2 C3 1.374(10) .
C2 H2 0.9300 .
C13 H13A 0.9600 .
C13 H13B 0.9600 .
C13 H13C 0.9600 .
C20 H20 0.9300 .
C3 C4 1.375(10) .
C3 H3 0.9300 .
C4 H4 0.9300 .
N1 C11 1.431(7) 3_657
O3 H3B 0.94(2) .
O3 H3A 0.94(2) .

loop_
_geom_torsion_atom_site_label_1
_geom_torsion_atom_site_label_2
_geom_torsion_atom_site_label_3
_geom_torsion_atom_site_label_4
_geom_torsion
_geom_torsion_site_symmetry_1
_geom_torsion_site_symmetry_4
O1 C23 C18 C19 -175.6(6) . .
C22 C23 C18 C19 3.8(9) . .
O1 C23 C18 C17 3.9(10) . .
C22 C23 C18 C17 -176.7(6) . .
O1 C23 C22 C21 174.7(6) . .
C18 C23 C22 C21 -4.8(10) . .
C11 C9 C8 C15 3.2(9) . .
C10 C9 C8 C15 -177.7(6) . .
C11 C9 C8 N2 -174.6(5) . .
C10 C9 C8 N2 4.5(9) . .
C14 C15 C8 C9 -1.5(9) . .
C16 C15 C8 C9 179.5(6) . .
C14 C15 C8 N2 176.3(5) . .
C16 C15 C8 N2 -2.7(9) . .
C17 C18 C19 C20 179.1(6) . .
C23 C18 C19 C20 -1.3(10) . .
C8 C9 C11 C12 -2.3(9) . .
C10 C9 C11 C12 178.5(6) . .
C8 C9 C11 N1 175.7(5) . 3_657
C10 C9 C11 N1 -3.5(8) . 3_657
C8 C15 C14 C12 -1.3(10) . .
C16 C15 C14 C12 177.7(6) . .
C15 C14 C12 C11 2.1(10) . .
C15 C14 C12 C13 -177.6(6) . .
C9 C11 C12 C14 -0.3(9) . .
N1 C11 C12 C14 -178.3(5) 3_657 .
C9 C11 C12 C13 179.4(6) . .
N1 C11 C12 C13 1.4(9) 3_657 .
C23 C22 C21 C20 3.1(11) . .
C19 C18 C17 N1 -178.3(6) . .
C23 C18 C17 N1 2.2(11) . .
N2 C7 C6 C1 4.6(9) . .
N2 C7 C6 C5 -175.1(6) . .
C1 C6 C5 C4 0.2(10) . .
C7 C6 C5 C4 -180.0(6) . .
C5 C6 C1 O2 -176.5(6) . .
C7 C6 C1 O2 3.7(10) . .
C5 C6 C1 C2 0.7(9) . .
C7 C6 C1 C2 -179.0(6) . .
O2 C1 C2 C3 177.1(7) . .
C6 C1 C2 C3 -0.3(10) . .
C18 C19 C20 C21 -0.5(11) . .
C22 C21 C20 C19 -0.3(11) . .
C1 C2 C3 C4 -1.2(12) . .
C6 C5 C4 C3 -1.6(11) . .
C2 C3 C4 C5 2.1(12) . .
C22 C23 O1 Cu1 179.5(5) . .
C18 C23 O1 Cu1 -1.1(10) . .
O2 Cu1 O1 C23 137.8(6) . .
N2 Cu1 O1 C23 -123.7(6) . .
N1 Cu1 O1 C23 -4.4(6) . .
C6 C1 O2 Cu1 -11.9(10) . .
C2 C1 O2 Cu1 170.9(5) . .
O1 Cu1 O2 C1 152.3(6) . .
N2 Cu1 O2 C1 10.1(6) . .
N1 Cu1 O2 C1 -109.8(6) . .
C6 C7 N2 C8 178.7(5) . .
C6 C7 N2 Cu1 -3.8(8) . .
C9 C8 N2 C7 -61.9(7) . .
C15 C8 N2 C7 120.2(6) . .
C9 C8 N2 Cu1 120.6(5) . .
C15 C8 N2 Cu1 -57.3(6) . .
O2 Cu1 N2 C7 -2.3(5) . .
O1 Cu1 N2 C7 -99.4(5) . .
N1 Cu1 N2 C7 144.3(4) . .
O2 Cu1 N2 C8 175.1(4) . .
O1 Cu1 N2 C8 78.0(5) . .
N1 Cu1 N2 C8 -38.3(4) . .
C18 C17 N1 C11 176.4(6) . 3_657
C18 C17 N1 Cu1 -9.6(9) . .
O2 Cu1 N1 C17 -87.5(6) . .
O1 Cu1 N1 C17 9.2(5) . .
N2 Cu1 N1 C17 155.5(5) . .
O2 Cu1 N1 C11 86.3(5) . 3_657
O1 Cu1 N1 C11 -177.1(5) . 3_657
N2 Cu1 N1 C11 -30.7(5) . 3_657
